data_2101905
loop_
_publ_author_name
'Sine Larsen'
'Katalin Marthi'

_publ_section_title
;
 Structural and Thermodynamic Relationships Between Optically Active
 and Racemic Compounds. The Crystal Structures of Optically Active
 Chloro- and Bromo-Substituted 3-Hydroxy-3-phenylpropionic Acids
;
_journal_issue 5
_journal_name_full 'Acta Crystallographica Section B'
_journal_page_first 803
_journal_page_last 811
_journal_paper_doi 10.1107/S0108768197007775
_journal_volume 53
_journal_year 1997
_chemical_formula_moiety
;
BrC6H4CH(OH)CH2COOH
;
_chemical_formula_sum 'C9 H9 Br O3'
_chemical_formula_weight 245.07
_chemical_melting_point 350.3
_chemical_name_systematic
;
(R)-(+)-3-hydroxy-3-(3'-bromo)phenylpropionic acid
;
_space_group_IT_number 19
_symmetry_cell_setting orthorhombic
_symmetry_space_group_name_Hall 'P 2ac 2ab'
_symmetry_space_group_name_H-M 'P 21 21 21'
_audit_creation_method SHELXL
_cell_angle_alpha 90.00
_cell_angle_beta 90.00
_cell_angle_gamma 90.00
_cell_formula_units_Z 4
_cell_length_a 5.8020(8)
_cell_length_b 5.8638(8)
_cell_length_c 27.345(4)
_cell_measurement_reflns_used 20
_cell_measurement_temperature 122.0(5)
_cell_measurement_theta_max 41.64
_cell_measurement_theta_min 38.29
_cell_volume 930.3(2)
_computing_cell_refinement 'CAD-4 Software (Enraf-Nonius, 1989)'
_computing_data_collection 'CAD-4 Software (Enraf-Nonius, 1989)'
_computing_data_reduction 'DREADD (Blessing, 1987)'
_computing_molecular_graphics 'OrtepII (Johnson, 1976)'
_computing_publication_material
;
SHELXL-93 (Sheldrick, 1993) and local programs
;
_computing_structure_refinement 'SHELXL-93 (Sheldrick, 1993)'
_computing_structure_solution 'SHELXS-86 (Sheldrick, 1990)'
_diffrn_ambient_temperature 122.0(5)
_diffrn_measurement_device 'Enraf Nonius CAD4'
_diffrn_measurement_method \w-2\q
_diffrn_radiation_monochromator graphite
_diffrn_radiation_source 'fine-focus sealed tube'
_diffrn_radiation_type CuK\a
_diffrn_radiation_wavelength 1.54184
_diffrn_reflns_av_R_equivalents 0.0205
_diffrn_reflns_av_sigmaI/netI 0.0189
_diffrn_reflns_limit_h_max 6
_diffrn_reflns_limit_h_min 0
_diffrn_reflns_limit_k_max 7
_diffrn_reflns_limit_k_min -3
_diffrn_reflns_limit_l_max 34
_diffrn_reflns_limit_l_min -33
_diffrn_reflns_number 2230
_diffrn_reflns_theta_max 74.91
_diffrn_reflns_theta_min 3.23
_diffrn_standards_decay_% 4.0
_diffrn_standards_interval_time 166.7
_diffrn_standards_number 5
_exptl_absorpt_coefficient_mu 5.857
_exptl_absorpt_correction_T_max 0.756
_exptl_absorpt_correction_T_min 0.379
_exptl_absorpt_correction_type integration
_exptl_crystal_colour white
_exptl_crystal_density_diffrn 1.750
_exptl_crystal_density_method none
_exptl_crystal_description needle
_exptl_crystal_F_000 488
_exptl_crystal_size_max 0.27
_exptl_crystal_size_mid 0.14
_exptl_crystal_size_min 0.05
_refine_diff_density_max 0.588
_refine_diff_density_min -0.850
_refine_ls_abs_structure_details 'Flack H D (1983), Acta Cryst. A39, 876-881'
_refine_ls_abs_structure_Flack 0.02(3)
_refine_ls_extinction_method none
_refine_ls_goodness_of_fit_all 1.085
_refine_ls_goodness_of_fit_obs 1.090
_refine_ls_hydrogen_treatment refxyz
_refine_ls_matrix_type full
_refine_ls_number_parameters 145
_refine_ls_number_reflns 1774
_refine_ls_number_restraints 0
_refine_ls_restrained_S_all 1.225
_refine_ls_restrained_S_obs 1.090
_refine_ls_R_factor_all 0.0342
_refine_ls_R_factor_obs 0.0322
_refine_ls_shift/esd_max -0.001
_refine_ls_shift/esd_mean 0.000
_refine_ls_structure_factor_coef Fsqd
_refine_ls_weighting_details 'w=1/[\s^2^(Fo^2^)+(0.0521P)^2^+1.2408P] where P=(Fo^2^+2Fc^2^)/3'
_refine_ls_weighting_scheme calc
_refine_ls_wR_factor_all 0.0974
_refine_ls_wR_factor_obs 0.0854
_reflns_number_observed 1730
_reflns_number_total 1777
_reflns_observed_criterion >2sigma(I)
_cod_data_source_file ab0374.cif
_cod_data_source_block II
_cod_depositor_comments
;
The following automatic conversions were performed:

'_refine_ls_weighting_scheme' value 'calc
w=1/[\s^2^(Fo^2^)+(0.0521P)^2^+1.2408P] where P=(Fo^2^+2Fc^2^)/3' was
changed to 'calc'. New tag '_refine_ls_weighting_details' was
created. The value of the new tag was set to
'w=1/[\s^2^(Fo^2^)+(0.0521P)^2^+1.2408P] where P=(Fo^2^+2Fc^2^)/3'.

Automatic conversion script
Id: cif_fix_values 3143 2015-03-26 13:38:13Z robertas 
;
_cod_database_code 2101905

loop_
_symmetry_equiv_pos_as_xyz
'x, y, z'
'-x+1/2, -y, z+1/2'
'-x, y+1/2, -z+1/2'
'x+1/2, -y+1/2, -z'

loop_
_atom_site_aniso_label
_atom_site_aniso_U_11
_atom_site_aniso_U_22
_atom_site_aniso_U_33
_atom_site_aniso_U_12
_atom_site_aniso_U_13
_atom_site_aniso_U_23
Br 0.0441(3) 0.0432(2) 0.0228(2) -0.0268(2) -0.0021(2) -0.0001(2)
O1 0.0193(13) 0.0224(11) 0.0191(11) -0.0020(10) -0.0011(10) -0.0037(10)
O2 0.0240(14) 0.0188(10) 0.0209(11) -0.0002(10) 0.0008(10) -0.0039(9)
O3 0.0224(13) 0.0134(10) 0.0186(11) 0.0009(10) -0.0024(10) 0.0016(8)
C1 0.028(2) 0.0083(12) 0.018(2) -0.0033(13) 0.0009(14) 0.0017(11)
C2 0.025(2) 0.0123(14) 0.0193(15) 0.0011(13) -0.0028(13) -0.0007(12)
C3 0.023(2) 0.0137(14) 0.0161(14) -0.0040(13) 0.0011(13) 0.0009(11)
C4 0.026(2) 0.0147(14) 0.0179(15) -0.0018(13) 0.0002(14) -0.0020(11)
C5 0.023(2) 0.0151(14) 0.018(2) 0.0002(13) 0.0020(14) -0.0019(12)
C6 0.028(2) 0.0184(13) 0.019(2) -0.0024(14) 0.0003(13) -0.0020(13)
C7 0.035(2) 0.024(2) 0.018(2) -0.005(2) -0.007(2) -0.0016(14)
C8 0.049(3) 0.032(2) 0.018(2) -0.016(2) -0.002(2) 0.0043(15)
C9 0.044(2) 0.028(2) 0.021(2) -0.017(2) 0.001(2) 0.0033(14)

loop_
_atom_site_label
_atom_site_fract_x
_atom_site_fract_y
_atom_site_fract_z
_atom_site_U_iso_or_equiv
_atom_site_thermal_displace_type
_atom_site_calc_flag
_atom_site_occupancy
_atom_site_type_symbol
Br 0.41798(8) 0.14455(8) 0.844601(14) 0.0367(2) Uani d 1 Br
O1 1.3560(4) 0.9584(4) 0.97113(9) 0.0203(5) Uani d 1 O
H1 1.417(10) 0.989(8) 0.9971(18) 0.030 Uiso d 1 H
O2 1.0416(4) 1.0506(4) 1.01388(9) 0.0212(5) Uani d 1 O
O3 1.1087(5) 0.4921(4) 0.94847(9) 0.0181(5) Uani d 1 O
H30 1.230(9) 0.480(8) 0.9589(17) 0.027 Uiso d 1 H
C1 1.1301(6) 0.9736(5) 0.97705(12) 0.0181(7) Uani d 1 C
C2 0.9984(7) 0.8862(5) 0.93359(12) 0.0188(7) Uani d 1 C
H2A 0.843(8) 0.860(8) 0.9439(16) 0.023 Uiso d 1 H
H2B 0.996(8) 1.005(7) 0.9095(15) 0.023 Uiso d 1 H
C3 1.1012(7) 0.6678(5) 0.91188(11) 0.0176(6) Uani d 1 C
H3 1.251(8) 0.689(7) 0.9020(15) 0.021 Uiso d 1 H
C4 0.9579(6) 0.5878(5) 0.86888(12) 0.0194(7) Uani d 1 C
C5 0.7820(6) 0.4314(5) 0.87518(12) 0.0187(7) Uani d 1 C
H5 0.752(8) 0.388(8) 0.9082(15) 0.022 Uiso d 1 H
C6 0.6503(6) 0.3671(6) 0.83514(12) 0.0218(7) Uani d 1 C
C7 0.6845(8) 0.4569(7) 0.78893(14) 0.0258(8) Uani d 1 C
H7 0.608(8) 0.423(8) 0.7641(17) 0.031 Uiso d 1 H
C8 0.8597(8) 0.6137(7) 0.78285(14) 0.0331(9) Uani d 1 C
H8 0.871(8) 0.647(9) 0.7503(18) 0.040 Uiso d 1 H
C9 0.9976(8) 0.6781(7) 0.82217(14) 0.0309(9) Uani d 1 C
H9 1.128(9) 0.773(9) 0.8146(19) 0.037 Uiso d 1 H

loop_
_atom_type_symbol
_atom_type_description
_atom_type_scat_dispersion_real
_atom_type_scat_dispersion_imag
_atom_type_scat_source
C C 0.0181 0.0091 'International Tables Vol C Tables 4.2.6.8 and 6.1.1.4'
H H 0.0000 0.0000 'International Tables Vol C Tables 4.2.6.8 and 6.1.1.4'
Br Br -0.6763 1.2805 'International Tables Vol C Tables 4.2.6.8 and 6.1.1.4'
O O 0.0492 0.0322 'International Tables Vol C Tables 4.2.6.8 and 6.1.1.4'

loop_
_geom_angle_atom_site_label_1
_geom_angle_atom_site_label_2
_geom_angle_atom_site_label_3
_geom_angle
C1 O1 H1 108.(4)
C3 O3 H30 111.(4)
O2 C1 O1 122.9(3)
O2 C1 C2 124.5(3)
O1 C1 C2 112.6(3)
C1 C2 C3 113.1(3)
C1 C2 H2A 107.(3)
C3 C2 H2A 110.(3)
C1 C2 H2B 108.(3)
C3 C2 H2B 110.(2)
H2A C2 H2B 108.(4)
O3 C3 C4 109.6(3)
O3 C3 C2 109.9(3)
C4 C3 C2 110.2(3)
O3 C3 H3 106.(3)
C4 C3 H3 109.(3)
C2 C3 H3 112.(3)
C5 C4 C9 119.0(3)
C5 C4 C3 120.9(3)
C9 C4 C3 120.0(3)
C4 C5 C6 119.2(3)
C4 C5 H5 115.(3)
C6 C5 H5 125.(3)
C7 C6 C5 122.6(3)
C7 C6 Br 119.3(3)
C5 C6 Br 118.1(3)
C8 C7 C6 118.0(4)
C8 C7 H7 117.(3)
C6 C7 H7 125.(3)
C7 C8 C9 120.7(4)
C7 C8 H8 108.(3)
C9 C8 H8 131.(3)
C8 C9 C4 120.4(3)
C8 C9 H9 116.(3)
C4 C9 H9 123.(3)

loop_
_geom_bond_atom_site_label_1
_geom_bond_atom_site_label_2
_geom_bond_distance
Br C6 1.894(4)
O1 C1 1.323(4)
O1 H1 0.81(5)
O2 C1 1.217(4)
O3 C3 1.437(4)
O3 H30 0.76(5)
C1 C2 1.503(5)
C2 C3 1.533(4)
C2 H2A 0.96(5)
C2 H2B 0.96(4)
C3 C4 1.514(5)
C3 H3 0.92(5)
C4 C5 1.384(5)
C4 C9 1.402(5)
C5 C6 1.387(5)
C5 H5 0.95(4)
C6 C7 1.383(5)
C7 C8 1.380(6)
C7 H7 0.84(5)
C8 C9 1.393(6)
C8 H8 0.91(5)
C9 H9 0.96(5)

loop_
_geom_torsion_atom_site_label_1
_geom_torsion_atom_site_label_2
_geom_torsion_atom_site_label_3
_geom_torsion_atom_site_label_4
_geom_torsion
O2 C1 C2 C3 -139.0(3)
C1 C2 C3 C4 179.1(3)
C1 C2 C3 O3 58.2(4)
C2 C3 C4 C5 -92.9(4)
C2 C3 C4 C9 84.9(4)

loop_
_cod_related_entry_id
_cod_related_entry_database
_cod_related_entry_code
1 ChemSpider 21188571
